data_2227749
loop_
_publ_author_name
'Yue, Hai'
'Dong, Wei-Li'
'Wang, Run-Ling'
'Cheng, Xian-Chao'

_publ_section_title
;
 3-Bromo-1-(3-chloropyridin-2-yl)-<i>N</i>-(4-ethoxyphenyl)-1<i>H</i>-pyrazole-5-carboxamide
;
_journal_coeditor_code KP2276
_journal_issue 11
_journal_name_full 'Acta Crystallographica Section E'
_journal_page_first o2961
_journal_paper_doi 10.1107/S1600536810040158
_journal_volume 66
_journal_year 2010
_chemical_formula_iupac 'C17 H14 Br Cl N4 O2'
_chemical_formula_moiety 'C17 H14 Br Cl N4 O2'
_chemical_formula_sum 'C17 H14 Br Cl N4 O2'
_chemical_formula_weight 421.68
_chemical_name_systematic
;
3-Bromo-1-(3-chloropyridin-2-yl)-<i>N</i>-(4-ethoxyphenyl)-1<i>H</i>-pyrazole-
5-carboxamide
;
_space_group_IT_number 14
_symmetry_cell_setting monoclinic
_symmetry_space_group_name_Hall '-P 2ybc'
_symmetry_space_group_name_H-M 'P 1 21/c 1'
_atom_sites_solution_hydrogens geom
_atom_sites_solution_primary direct
_atom_sites_solution_secondary difmap
_audit_creation_method SHELXL-97
_cell_angle_alpha 90.00
_cell_angle_beta 101.09(3)
_cell_angle_gamma 90.00
_cell_formula_units_Z 4
_cell_length_a 16.821(3)
_cell_length_b 10.195(2)
_cell_length_c 10.064(2)
_cell_measurement_reflns_used 4811
_cell_measurement_temperature 113(2)
_cell_measurement_theta_max 27.128
_cell_measurement_theta_min 2.039
_cell_volume 1693.6(6)
_computing_cell_refinement 'CrystalClear (Rigaku/MSC, 2002)'
_computing_data_collection 'CrystalClear (Rigaku/MSC, 2002)'
_computing_data_reduction 'CrystalClear (Rigaku/MSC, 2002)'
_computing_molecular_graphics 'SHELXTL (Sheldrick, 2008)'
_computing_publication_material 'SHELXTL (Sheldrick, 2008)'
_computing_structure_refinement 'SHELXL97 (Sheldrick, 2008)'
_computing_structure_solution 'SHELXS97 (Sheldrick, 2008)'
_diffrn_ambient_temperature 113(2)
_diffrn_measured_fraction_theta_full 0.999
_diffrn_measured_fraction_theta_max 0.999
_diffrn_measurement_device_type 'Rigaku Saturn'
_diffrn_measurement_method \w
_diffrn_radiation_monochromator confocal
_diffrn_radiation_source 'rotating anode'
_diffrn_radiation_type MoK\a
_diffrn_radiation_wavelength 0.71073
_diffrn_reflns_av_R_equivalents 0.0487
_diffrn_reflns_av_sigmaI/netI 0.0472
_diffrn_reflns_limit_h_max 20
_diffrn_reflns_limit_h_min -14
_diffrn_reflns_limit_k_max 12
_diffrn_reflns_limit_k_min -11
_diffrn_reflns_limit_l_max 11
_diffrn_reflns_limit_l_min -11
_diffrn_reflns_number 11217
_diffrn_reflns_theta_full 25.01
_diffrn_reflns_theta_max 25.01
_diffrn_reflns_theta_min 2.35
_diffrn_standards_decay_% 0
_diffrn_standards_interval_count 0
_diffrn_standards_interval_time 0
_diffrn_standards_number 0
_exptl_absorpt_coefficient_mu 2.604
_exptl_absorpt_correction_T_max 0.8187
_exptl_absorpt_correction_T_min 0.6807
_exptl_absorpt_correction_type multi-scan
_exptl_absorpt_process_details '(CrystalClear, Rigaku/MSC, 2002)'
_exptl_crystal_colour colourless
_exptl_crystal_density_diffrn 1.654
_exptl_crystal_density_method 'not measured'
_exptl_crystal_description ractangle
_exptl_crystal_F_000 848
_exptl_crystal_size_max 0.16
_exptl_crystal_size_mid 0.12
_exptl_crystal_size_min 0.08
_refine_diff_density_max 0.442
_refine_diff_density_min -0.366
_refine_ls_extinction_method none
_refine_ls_goodness_of_fit_ref 0.988
_refine_ls_hydrogen_treatment mixed
_refine_ls_matrix_type full
_refine_ls_number_parameters 231
_refine_ls_number_reflns 2967
_refine_ls_number_restraints 1
_refine_ls_restrained_S_all 0.988
_refine_ls_R_factor_all 0.0375
_refine_ls_R_factor_gt 0.0289
_refine_ls_shift/su_max 0.002
_refine_ls_shift/su_mean 0.000
_refine_ls_structure_factor_coef Fsqd
_refine_ls_weighting_details 'calc w=1/[\s^2^(Fo^2^)+(0.0325P)^2^+0.0000P] where P=(Fo^2^+2Fc^2^)/3'
_refine_ls_weighting_scheme calc
_refine_ls_wR_factor_gt 0.0607
_refine_ls_wR_factor_ref 0.0635
_reflns_number_gt 2459
_reflns_number_total 2967
_reflns_threshold_expression I>2sigma(I)
_cod_data_source_file kp2276.cif
_cod_data_source_block I
_cod_original_cell_volume 1693.7(6)
_cod_original_sg_symbol_H-M 'P 21/c'
_cod_database_code 2227749
_cod_database_fobs_code 2227749

loop_
_symmetry_equiv_pos_as_xyz
'x, y, z'
'-x, y+1/2, -z+1/2'
'-x, -y, -z'
'x, 1/2-y, 1/2+z'

loop_
_atom_site_type_symbol
_atom_site_label
_atom_site_fract_x
_atom_site_fract_y
_atom_site_fract_z
_atom_site_U_iso_or_equiv
_atom_site_adp_type
_atom_site_calc_flag
_atom_site_refinement_flags
_atom_site_occupancy
_atom_site_disorder_assembly
_atom_site_disorder_group
Br Br1 0.023579(14) 0.06344(2) 0.32526(2) 0.02098(9) Uani d . 1 . .
Cl Cl1 0.07553(4) 0.63129(7) 0.54321(6) 0.02706(17) Uani d . 1 . .
O O1 0.49241(10) 0.39661(16) 1.23908(18) 0.0251(4) Uani d . 1 . .
O O2 0.25436(9) 0.48804(16) 0.66299(16) 0.0182(4) Uani d . 1 . .
N N1 0.26429(11) 0.29027(19) 0.77115(19) 0.0143(5) Uani d D 1 . .
N N2 0.09269(10) 0.31241(18) 0.35049(19) 0.0148(5) Uani d . 1 . .
N N3 0.14508(10) 0.38461(18) 0.44293(18) 0.0125(4) Uani d . 1 . .
N N4 0.21996(11) 0.49665(19) 0.3078(2) 0.0171(5) Uani d . 1 . .
C C1 0.32339(13) 0.3197(2) 0.8882(2) 0.0147(5) Uani d . 1 . .
C C2 0.34708(16) 0.4465(2) 0.9280(3) 0.0292(7) Uani d . 1 . .
H H2 0.3250 0.5177 0.8759 0.035 Uiso calc R 1 . .
C C3 0.40344(16) 0.4662(3) 1.0450(3) 0.0318(8) Uani d . 1 . .
H H3 0.4189 0.5514 1.0712 0.038 Uiso calc R 1 . .
C C4 0.43755(13) 0.3629(2) 1.1245(2) 0.0181(6) Uani d . 1 . .
C C5 0.41491(13) 0.2361(2) 1.0851(2) 0.0162(6) Uani d . 1 . .
H H5 0.4372 0.1650 1.1372 0.019 Uiso calc R 1 . .
C C6 0.35841(13) 0.2165(2) 0.9668(2) 0.0165(6) Uani d . 1 . .
H H6 0.3437 0.1313 0.9398 0.020 Uiso calc R 1 . .
C C7 0.53387(14) 0.2914(2) 1.3173(2) 0.0204(6) Uani d . 1 . .
H H7A 0.5647 0.2407 1.2631 0.024 Uiso calc R 1 . .
H H7B 0.4954 0.2336 1.3481 0.024 Uiso calc R 1 . .
C C8 0.58986(14) 0.3521(3) 1.4367(3) 0.0257(7) Uani d . 1 . .
H H8A 0.6282 0.4079 1.4048 0.039 Uiso calc R 1 . .
H H8B 0.6182 0.2841 1.4925 0.039 Uiso calc R 1 . .
H H8C 0.5588 0.4031 1.4886 0.039 Uiso calc R 1 . .
C C9 0.23427(13) 0.3734(2) 0.6695(2) 0.0128(5) Uani d . 1 . .
C C10 0.17324(13) 0.3141(2) 0.5591(2) 0.0133(5) Uani d . 1 . .
C C11 0.13590(13) 0.1945(2) 0.5421(2) 0.0141(5) Uani d . 1 . .
H H11 0.1412 0.1253 0.6033 0.017 Uiso calc R 1 . .
C C12 0.08813(13) 0.1993(2) 0.4129(2) 0.0143(5) Uani d . 1 . .
C C13 0.17110(13) 0.5071(2) 0.3970(2) 0.0144(5) Uani d . 1 . .
C C14 0.14284(13) 0.6260(2) 0.4354(2) 0.0173(6) Uani d . 1 . .
C C15 0.16840(15) 0.7398(2) 0.3811(3) 0.0247(7) Uani d . 1 . .
H H15 0.1510 0.8214 0.4056 0.030 Uiso calc R 1 . .
C C16 0.21971(15) 0.7303(2) 0.2907(3) 0.0257(7) Uani d . 1 . .
H H16 0.2381 0.8052 0.2532 0.031 Uiso calc R 1 . .
C C17 0.24346(14) 0.6071(3) 0.2566(2) 0.0226(6) Uani d . 1 . .
H H17 0.2777 0.6011 0.1945 0.027 Uiso calc R 1 . .
H H1 0.2473(12) 0.2088(11) 0.765(2) 0.013(6) Uiso d D 1 . .

loop_
_atom_site_aniso_label
_atom_site_aniso_U_11
_atom_site_aniso_U_22
_atom_site_aniso_U_33
_atom_site_aniso_U_12
_atom_site_aniso_U_13
_atom_site_aniso_U_23
Br1 0.02471(15) 0.01863(15) 0.01646(15) -0.00563(10) -0.00392(10) -0.00200(11)
Cl1 0.0241(3) 0.0302(4) 0.0266(4) 0.0044(3) 0.0042(3) -0.0100(3)
O1 0.0317(10) 0.0178(10) 0.0183(10) -0.0035(7) -0.0142(8) 0.0027(8)
O2 0.0232(9) 0.0126(9) 0.0163(9) -0.0023(7) -0.0023(7) 0.0005(7)
N1 0.0168(10) 0.0128(11) 0.0113(11) -0.0031(8) -0.0022(8) -0.0001(9)
N2 0.0165(10) 0.0159(11) 0.0107(11) -0.0010(8) -0.0011(8) -0.0029(9)
N3 0.0162(10) 0.0103(10) 0.0101(10) -0.0011(8) 0.0000(8) -0.0013(8)
N4 0.0183(11) 0.0175(12) 0.0133(11) 0.0002(9) -0.0025(8) -0.0013(9)
C1 0.0139(12) 0.0157(13) 0.0136(13) -0.0017(10) 0.0000(10) 0.0007(10)
C2 0.0378(16) 0.0161(15) 0.0250(16) 0.0011(11) -0.0154(12) 0.0036(12)
C3 0.0452(18) 0.0155(14) 0.0260(16) -0.0053(12) -0.0145(13) -0.0015(12)
C4 0.0191(13) 0.0200(14) 0.0127(13) -0.0019(10) -0.0034(10) -0.0002(11)
C5 0.0185(13) 0.0163(13) 0.0124(14) 0.0016(10) 0.0000(10) 0.0036(10)
C6 0.0160(12) 0.0133(13) 0.0191(15) -0.0016(9) 0.0006(10) -0.0003(10)
C7 0.0213(13) 0.0219(14) 0.0153(14) 0.0016(10) -0.0031(11) 0.0036(11)
C8 0.0240(14) 0.0275(16) 0.0209(15) -0.0052(11) -0.0078(11) 0.0032(12)
C9 0.0127(12) 0.0136(13) 0.0121(13) 0.0016(10) 0.0027(9) -0.0021(10)
C10 0.0148(12) 0.0129(13) 0.0113(13) 0.0029(9) 0.0004(10) 0.0025(10)
C11 0.0173(13) 0.0142(13) 0.0109(13) 0.0000(10) 0.0025(10) 0.0028(10)
C12 0.0151(12) 0.0155(14) 0.0124(13) -0.0011(10) 0.0029(10) -0.0013(10)
C13 0.0153(12) 0.0144(13) 0.0104(13) -0.0012(10) -0.0050(10) 0.0017(10)
C14 0.0180(13) 0.0170(13) 0.0142(13) 0.0026(10) -0.0035(10) -0.0030(11)
C15 0.0277(15) 0.0130(13) 0.0275(17) 0.0024(11) -0.0097(12) 0.0010(12)
C16 0.0294(15) 0.0179(15) 0.0241(16) -0.0075(11) -0.0090(12) 0.0058(12)
C17 0.0225(14) 0.0299(16) 0.0145(14) -0.0085(11) 0.0008(10) 0.0059(12)

loop_
_atom_type_symbol
_atom_type_description
_atom_type_scat_dispersion_real
_atom_type_scat_dispersion_imag
_atom_type_scat_source
C C 0.0033 0.0016 'International Tables Vol C Tables 4.2.6.8 and 6.1.1.4'
H H 0.0000 0.0000 'International Tables Vol C Tables 4.2.6.8 and 6.1.1.4'
N N 0.0061 0.0033 'International Tables Vol C Tables 4.2.6.8 and 6.1.1.4'
O O 0.0106 0.0060 'International Tables Vol C Tables 4.2.6.8 and 6.1.1.4'
Cl Cl 0.1484 0.1585 'International Tables Vol C Tables 4.2.6.8 and 6.1.1.4'
Br Br -0.2901 2.4595 'International Tables Vol C Tables 4.2.6.8 and 6.1.1.4'

loop_
_geom_angle_atom_site_label_1
_geom_angle_atom_site_label_2
_geom_angle_atom_site_label_3
_geom_angle_site_symmetry_1
_geom_angle_site_symmetry_3
_geom_angle
_geom_angle_publ_flag
C4 O1 C7 . . 116.83(18) ?
C9 N1 C1 . . 126.63(19) ?
C9 N1 H1 . . 117.9(14) ?
C1 N1 H1 . . 115.4(14) ?
C12 N2 N3 . . 103.58(17) ?
N2 N3 C10 . . 111.61(18) ?
N2 N3 C13 . . 116.61(17) ?
C10 N3 C13 . . 130.86(17) ?
C17 N4 C13 . . 117.5(2) ?
C6 C1 C2 . . 118.5(2) ?
C6 C1 N1 . . 118.0(2) ?
C2 C1 N1 . . 123.5(2) ?
C3 C2 C1 . . 119.7(2) ?
C3 C2 H2 . . 120.2 ?
C1 C2 H2 . . 120.2 ?
C2 C3 C4 . . 121.7(2) ?
C2 C3 H3 . . 119.2 ?
C4 C3 H3 . . 119.2 ?
O1 C4 C3 . . 115.6(2) ?
O1 C4 C5 . . 125.3(2) ?
C3 C4 C5 . . 119.1(2) ?
C4 C5 C6 . . 119.0(2) ?
C4 C5 H5 . . 120.5 ?
C6 C5 H5 . . 120.5 ?
C1 C6 C5 . . 122.0(2) ?
C1 C6 H6 . . 119.0 ?
C5 C6 H6 . . 119.0 ?
O1 C7 C8 . . 107.1(2) ?
O1 C7 H7A . . 110.3 ?
C8 C7 H7A . . 110.3 ?
O1 C7 H7B . . 110.3 ?
C8 C7 H7B . . 110.3 ?
H7A C7 H7B . . 108.6 ?
C7 C8 H8A . . 109.5 ?
C7 C8 H8B . . 109.5 ?
H8A C8 H8B . . 109.5 ?
C7 C8 H8C . . 109.5 ?
H8A C8 H8C . . 109.5 ?
H8B C8 H8C . . 109.5 ?
O2 C9 N1 . . 125.03(19) ?
O2 C9 C10 . . 120.47(19) ?
N1 C9 C10 . . 114.5(2) ?
C11 C10 N3 . . 106.54(18) ?
C11 C10 C9 . . 133.6(2) ?
N3 C10 C9 . . 119.8(2) ?
C10 C11 C12 . . 104.7(2) ?
C10 C11 H11 . . 127.6 ?
C12 C11 H11 . . 127.6 ?
N2 C12 C11 . . 113.5(2) ?
N2 C12 Br1 . . 120.16(16) ?
C11 C12 Br1 . . 126.31(18) ?
N4 C13 C14 . . 123.2(2) ?
N4 C13 N3 . . 114.5(2) ?
C14 C13 N3 . . 122.1(2) ?
C13 C14 C15 . . 118.3(2) ?
C13 C14 Cl1 . . 120.6(2) ?
C15 C14 Cl1 . . 121.1(2) ?
C16 C15 C14 . . 119.0(2) ?
C16 C15 H15 . . 120.5 ?
C14 C15 H15 . . 120.5 ?
C15 C16 C17 . . 118.5(2) ?
C15 C16 H16 . . 120.7 ?
C17 C16 H16 . . 120.7 ?
N4 C17 C16 . . 123.5(3) ?
N4 C17 H17 . . 118.2 ?
C16 C17 H17 . . 118.2 ?

loop_
_geom_bond_atom_site_label_1
_geom_bond_atom_site_label_2
_geom_bond_site_symmetry_2
_geom_bond_distance
_geom_bond_publ_flag
Br1 C12 . 1.873(2) ?
Cl1 C14 . 1.713(3) ?
O1 C4 . 1.375(3) ?
O1 C7 . 1.430(3) ?
O2 C9 . 1.222(3) ?
N1 C9 . 1.350(3) ?
N1 C1 . 1.419(3) ?
N1 H1 . 0.877(9) ?
N2 C12 . 1.322(3) ?
N2 N3 . 1.367(2) ?
N3 C10 . 1.376(3) ?
N3 C13 . 1.429(3) ?
N4 C17 . 1.330(3) ?
N4 C13 . 1.333(3) ?
C1 C6 . 1.379(3) ?
C1 C2 . 1.389(3) ?
C2 C3 . 1.378(3) ?
C2 H2 . 0.9300 ?
C3 C4 . 1.379(3) ?
C3 H3 . 0.9300 ?
C4 C5 . 1.384(3) ?
C5 C6 . 1.387(3) ?
C5 H5 . 0.9300 ?
C6 H6 . 0.9300 ?
C7 C8 . 1.510(3) ?
C7 H7A . 0.9700 ?
C7 H7B . 0.9700 ?
C8 H8A . 0.9600 ?
C8 H8B . 0.9600 ?
C8 H8C . 0.9600 ?
C9 C10 . 1.488(3) ?
C10 C11 . 1.367(3) ?
C11 C12 . 1.391(3) ?
C11 H11 . 0.9300 ?
C13 C14 . 1.384(3) ?
C14 C15 . 1.386(4) ?
C15 C16 . 1.373(4) ?
C15 H15 . 0.9300 ?
C16 C17 . 1.381(4) ?
C16 H16 . 0.9300 ?
C17 H17 . 0.9300 ?

loop_
_geom_hbond_atom_site_label_D
_geom_hbond_atom_site_label_H
_geom_hbond_atom_site_label_A
_geom_hbond_site_symmetry_A
_geom_hbond_distance_DH
_geom_hbond_distance_HA
_geom_hbond_distance_DA
_geom_hbond_angle_DHA
N1 H1 N4 4_555 0.880(10) 2.210(10) 3.059(3) 165(2)
C2 H2 O2 . 0.93 2.26 2.850(3) 121
C6 H6 N4 4_555 0.93 2.60 3.358(3) 140
C8 H8A O2 3_667 0.96 2.45 3.397(3) 168
C11 H11 N4 4_555 0.93 2.55 3.390(3) 151
C16 H16 O2 4_564 0.93 2.33 3.244(3) 167

loop_
_geom_torsion_atom_site_label_1
_geom_torsion_atom_site_label_2
_geom_torsion_atom_site_label_3
_geom_torsion_atom_site_label_4
_geom_torsion_site_symmetry_1
_geom_torsion_site_symmetry_2
_geom_torsion_site_symmetry_3
_geom_torsion_site_symmetry_4
_geom_torsion
_geom_torsion_publ_flag
C12 N2 N3 C10 . . . . 1.4(3) ?
C12 N2 N3 C13 . . . . 171.6(2) ?
C9 N1 C1 C6 . . . . -167.1(2) ?
C9 N1 C1 C2 . . . . 13.5(4) ?
C6 C1 C2 C3 . . . . -1.0(4) ?
N1 C1 C2 C3 . . . . 178.3(3) ?
C1 C2 C3 C4 . . . . 0.2(5) ?
C7 O1 C4 C3 . . . . -174.8(2) ?
C7 O1 C4 C5 . . . . 5.3(4) ?
C2 C3 C4 O1 . . . . -179.5(3) ?
C2 C3 C4 C5 . . . . 0.4(5) ?
O1 C4 C5 C6 . . . . 179.7(2) ?
C3 C4 C5 C6 . . . . -0.1(4) ?
C2 C1 C6 C5 . . . . 1.4(4) ?
N1 C1 C6 C5 . . . . -178.0(2) ?
C4 C5 C6 C1 . . . . -0.8(4) ?
C4 O1 C7 C8 . . . . -179.8(2) ?
C1 N1 C9 O2 . . . . 0.4(4) ?
C1 N1 C9 C10 . . . . 179.5(2) ?
N2 N3 C10 C11 . . . . -1.8(3) ?
C13 N3 C10 C11 . . . . -170.2(2) ?
N2 N3 C10 C9 . . . . 176.95(19) ?
C13 N3 C10 C9 . . . . 8.6(4) ?
O2 C9 C10 C11 . . . . -175.3(3) ?
N1 C9 C10 C11 . . . . 5.7(4) ?
O2 C9 C10 N3 . . . . 6.4(4) ?
N1 C9 C10 N3 . . . . -172.7(2) ?
N3 C10 C11 C12 . . . . 1.4(3) ?
C9 C10 C11 C12 . . . . -177.1(3) ?
N3 N2 C12 C11 . . . . -0.4(3) ?
N3 N2 C12 Br1 . . . . -179.10(15) ?
C10 C11 C12 N2 . . . . -0.6(3) ?
C10 C11 C12 Br1 . . . . 177.93(18) ?
C17 N4 C13 C14 . . . . 1.5(3) ?
C17 N4 C13 N3 . . . . 177.11(17) ?
N2 N3 C13 N4 . . . . -69.3(2) ?
C10 N3 C13 N4 . . . . 98.6(3) ?
N2 N3 C13 C14 . . . . 106.3(2) ?
C10 N3 C13 C14 . . . . -85.8(3) ?
N4 C13 C14 C15 . . . . -1.8(3) ?
N3 C13 C14 C15 . . . . -177.04(19) ?
N4 C13 C14 Cl1 . . . . 176.20(16) ?
N3 C13 C14 Cl1 . . . . 0.9(3) ?
C13 C14 C15 C16 . . . . 0.7(3) ?
Cl1 C14 C15 C16 . . . . -177.25(17) ?
C14 C15 C16 C17 . . . . 0.5(3) ?
C13 N4 C17 C16 . . . . -0.2(3) ?
C15 C16 C17 N4 . . . . -0.7(3) ?

loop_
_cod_related_entry_id
_cod_related_entry_database
_cod_related_entry_code
1 ChemSpider 30656277
